data_7233790
loop_
_publ_author_name
'Weizhao Cai'
'Jiangang He'
'Wei Li'
'Andrzej Katrusiak'

_publ_section_title
;
 Anomalous compression of a weakly CH...O bonded nonlinear optical
 molecular crystal
;
_journal_name_full 'Journal of Materials Chemistry C'
_journal_page_first 6471
_journal_page_last 6476
_journal_paper_doi 10.1039/C4TC00654B
_journal_volume 2
_journal_year 2014
_chemical_formula_moiety 'C6 H6 N2 O3'
_chemical_formula_sum 'C6 H6 N2 O3'
_chemical_formula_weight 154.13
_chemical_name_common 3-methyl-4-nitropyridine-N-oxide
_space_group_IT_number 19
_space_group_name_Hall 'P 2ac 2ab'
_space_group_name_H-M_alt 'P 21 21 21'
_symmetry_cell_setting orthorhombic
_symmetry_space_group_name_Hall 'P 2ac 2ab'
_symmetry_space_group_name_H-M 'P 21 21 21'
_atom_sites_solution_hydrogens geom
_atom_sites_solution_primary direct
_atom_sites_solution_secondary difmap
_cell_angle_alpha 90.00
_cell_angle_beta 90.00
_cell_angle_gamma 90.00
_cell_formula_units_Z 4
_cell_length_a 21.4235(4)
_cell_length_b 6.12750(10)
_cell_length_c 5.14870(10)
_cell_measurement_temperature 296(2)
_cell_volume 675.88(2)
_computing_structure_refinement 'SHELXL-97 (Sheldrick, 1997)'
_computing_structure_solution 'SHELXS-97 (Sheldrick, 1990)'
_diffrn_ambient_temperature 296(2)
_diffrn_measured_fraction_theta_full 0.967
_diffrn_measured_fraction_theta_max 0.967
_diffrn_measurement_device_type 'Oxford Diffraction Xcalibur Eos'
_diffrn_measurement_method 'phi and omega scans'
_diffrn_radiation_monochromator graphite
_diffrn_radiation_source 'fine-focus sealed tube'
_diffrn_radiation_type MoK\a
_diffrn_radiation_wavelength 0.71073
_diffrn_reflns_av_R_equivalents 0.0209
_diffrn_reflns_av_sigmaI/netI 0.0110
_diffrn_reflns_limit_h_max 28
_diffrn_reflns_limit_h_min -28
_diffrn_reflns_limit_k_max 8
_diffrn_reflns_limit_k_min -8
_diffrn_reflns_limit_l_max 6
_diffrn_reflns_limit_l_min -6
_diffrn_reflns_number 17434
_diffrn_reflns_theta_full 28.33
_diffrn_reflns_theta_max 28.33
_diffrn_reflns_theta_min 3.46
_exptl_absorpt_coefficient_mu 0.124
_exptl_absorpt_correction_T_max 0.9638
_exptl_absorpt_correction_T_min 0.9521
_exptl_absorpt_correction_type multi-scan
_exptl_absorpt_process_details '(CrysAlis Pro; Oxford Diffraction, 2010)'
_exptl_crystal_colour 'light yellow'
_exptl_crystal_density_diffrn 1.515
_exptl_crystal_density_method 'not measured'
_exptl_crystal_description block
_exptl_crystal_F_000 320
_exptl_crystal_size_max 0.37
_exptl_crystal_size_mid 0.28
_exptl_crystal_size_min 0.15
_refine_diff_density_max 0.139
_refine_diff_density_min -0.131
_refine_diff_density_rms 0.030
_refine_ls_abs_structure_details 'Flack H D (1983), Acta Cryst. A39, 876-881'
_refine_ls_abs_structure_Flack 0.0(3)
_refine_ls_extinction_coef 0.035(6)
_refine_ls_extinction_expression Fc^*^=kFc[1+0.001xFc^2^\l^3^/sin(2\q)]^-1/4^
_refine_ls_extinction_method SHELXL
_refine_ls_goodness_of_fit_ref 1.244
_refine_ls_hydrogen_treatment constr
_refine_ls_matrix_type full
_refine_ls_number_parameters 102
_refine_ls_number_reflns 985
_refine_ls_number_restraints 0
_refine_ls_restrained_S_all 1.244
_refine_ls_R_factor_all 0.0411
_refine_ls_R_factor_gt 0.0343
_refine_ls_shift/su_max 0.000
_refine_ls_shift/su_mean 0.000
_refine_ls_structure_factor_coef Fsqd
_refine_ls_weighting_details 'calc w=1/[\s^2^(Fo^2^)+(0.0346P)^2^+0.0641P] where P=(Fo^2^+2Fc^2^)/3'
_refine_ls_weighting_scheme calc
_refine_ls_wR_factor_gt 0.0804
_refine_ls_wR_factor_ref 0.0825
_reflns_number_gt 878
_reflns_number_total 985
_reflns_threshold_expression >2sigma(I)
_cod_data_source_file 1000003.cif
_cod_data_source_block PCOD1000003
_cod_depositor_comments
;
The following automatic conversions were performed:

data item '_symmetry_cell_setting' value 'Orthorhombic' was changed
to 'orthorhombic' in accordance with the built-in table derived from
the CIF Core dictionary named 'cif_core.dic' version 2.4.5 last
updated on 2014-11-21.

Automatic conversion script
Id: cif_fix_values 6909 2019-04-08 15:41:33Z antanas 
;
_cod_original_sg_symbol_Hall 'P 2ac 2ab '
_cod_original_sg_symbol_H-M ' P 21 21 21'
_cod_database_code 7233790

loop_
_symmetry_equiv_pos_as_xyz
'x, y, z'
'-x+1/2, -y, z+1/2'
'-x, y+1/2, -z+1/2'
'x+1/2, -y+1/2, -z'

loop_
_atom_site_label
_atom_site_type_symbol
_atom_site_fract_x
_atom_site_fract_y
_atom_site_fract_z
_atom_site_U_iso_or_equiv
_atom_site_adp_type
_atom_site_occupancy
_atom_site_symmetry_multiplicity
_atom_site_calc_flag
_atom_site_refinement_flags
_atom_site_disorder_assembly
_atom_site_disorder_group
N1 N 0.15407(6) 0.0486(2) 0.5085(3) 0.0439(4) Uani 1 1 d . . .
C1 C 0.17911(8) 0.1781(3) 0.3221(4) 0.0409(4) Uani 1 1 d . . .
H1 H 0.2160 0.1339 0.2427 0.049 Uiso 1 1 calc R . .
C2 C 0.15237(7) 0.3730(3) 0.2447(3) 0.0359(4) Uani 1 1 d . . .
C3 C 0.09685(7) 0.4300(3) 0.3703(3) 0.0357(4) Uani 1 1 d . . .
C4 C 0.07187(7) 0.3004(3) 0.5647(3) 0.0411(4) Uani 1 1 d . . .
H2 H 0.0355 0.3430 0.6492 0.049 Uiso 1 1 calc R . .
C5 C 0.10076(8) 0.1099(3) 0.6322(4) 0.0452(5) Uani 1 1 d . . .
H3 H 0.0840 0.0224 0.7624 0.054 Uiso 1 1 calc R . .
O1 O 0.18097(6) -0.1343(2) 0.5693(3) 0.0652(5) Uani 1 1 d . . .
C6 C 0.18663(8) 0.5047(3) 0.0450(4) 0.0490(5) Uani 1 1 d . . .
H4 H 0.2232 0.4268 -0.0097 0.073 Uiso 1 1 calc R . .
H5 H 0.1987 0.6424 0.1186 0.073 Uiso 1 1 calc R . .
H6 H 0.1600 0.5293 -0.1020 0.073 Uiso 1 1 calc R . .
N2 N 0.06266(7) 0.6293(3) 0.3058(3) 0.0460(4) Uani 1 1 d . . .
O2 O 0.07475(7) 0.7222(3) 0.1028(3) 0.0777(6) Uani 1 1 d . . .
O3 O 0.02246(6) 0.6926(2) 0.4560(3) 0.0638(5) Uani 1 1 d . . .

loop_
_atom_site_aniso_label
_atom_site_aniso_U_11
_atom_site_aniso_U_22
_atom_site_aniso_U_33
_atom_site_aniso_U_23
_atom_site_aniso_U_13
_atom_site_aniso_U_12
N1 0.0427(7) 0.0364(8) 0.0525(9) 0.0087(8) -0.0092(7) -0.0004(6)
C1 0.0355(8) 0.0401(9) 0.0471(10) 0.0021(9) 0.0003(8) 0.0013(7)
C2 0.0351(8) 0.0388(9) 0.0339(9) 0.0015(8) -0.0034(7) -0.0045(7)
C3 0.0334(8) 0.0342(8) 0.0396(9) 0.0023(8) -0.0058(7) -0.0011(7)
C4 0.0347(8) 0.0449(9) 0.0437(10) 0.0019(9) 0.0029(8) -0.0036(7)
C5 0.0434(9) 0.0458(10) 0.0462(11) 0.0104(9) -0.0001(8) -0.0088(8)
O1 0.0645(8) 0.0443(8) 0.0869(12) 0.0214(9) -0.0083(9) 0.0132(7)
C6 0.0455(9) 0.0557(11) 0.0456(10) 0.0106(11) 0.0064(9) -0.0019(9)
N2 0.0403(7) 0.0422(8) 0.0555(10) 0.0048(8) -0.0044(7) 0.0033(7)
O2 0.0717(9) 0.0814(12) 0.0798(11) 0.0456(10) 0.0083(9) 0.0254(9)
O3 0.0600(8) 0.0588(9) 0.0727(10) -0.0046(9) 0.0084(8) 0.0201(7)

loop_
_atom_type_symbol
_atom_type_description
_atom_type_scat_dispersion_real
_atom_type_scat_dispersion_imag
_atom_type_scat_source
C C 0.0033 0.0016 'International Tables Vol C Tables 4.2.6.8 and 6.1.1.4'
H H 0.0000 0.0000 'International Tables Vol C Tables 4.2.6.8 and 6.1.1.4'
N N 0.0061 0.0033 'International Tables Vol C Tables 4.2.6.8 and 6.1.1.4'
O O 0.0106 0.0060 'International Tables Vol C Tables 4.2.6.8 and 6.1.1.4'

loop_
_geom_angle_atom_site_label_1
_geom_angle_atom_site_label_2
_geom_angle_atom_site_label_3
_geom_angle
_geom_angle_site_symmetry_1
_geom_angle_site_symmetry_3
O1 N1 C1 120.03(16) . .
O1 N1 C5 119.86(16) . .
C1 N1 C5 120.11(15) . .
N1 C1 C2 123.07(16) . .
N1 C1 H1 118.5 . .
C2 C1 H1 118.5 . .
C1 C2 C3 115.76(16) . .
C1 C2 C6 117.36(16) . .
C3 C2 C6 126.83(16) . .
C4 C3 C2 121.31(16) . .
C4 C3 N2 116.69(15) . .
C2 C3 N2 122.00(15) . .
C5 C4 C3 119.91(16) . .
C5 C4 H2 120.0 . .
C3 C4 H2 120.0 . .
N1 C5 C4 119.80(17) . .
N1 C5 H3 120.1 . .
C4 C5 H3 120.1 . .
C2 C6 H4 109.5 . .
C2 C6 H5 109.5 . .
H4 C6 H5 109.5 . .
C2 C6 H6 109.5 . .
H4 C6 H6 109.5 . .
H5 C6 H6 109.5 . .
O2 N2 O3 123.03(17) . .
O2 N2 C3 118.57(17) . .
O3 N2 C3 118.38(16) . .

loop_
_geom_bond_atom_site_label_1
_geom_bond_atom_site_label_2
_geom_bond_distance
_geom_bond_site_symmetry_2
N1 O1 1.2983(18) .
N1 C1 1.356(2) .
N1 C5 1.361(2) .
C1 C2 1.383(2) .
C1 H1 0.9300 .
C2 C3 1.398(2) .
C2 C6 1.499(2) .
C3 C4 1.386(2) .
C3 N2 1.462(2) .
C4 C5 1.366(2) .
C4 H2 0.9300 .
C5 H3 0.9300 .
C6 H4 0.9600 .
C6 H5 0.9600 .
C6 H6 0.9600 .
N2 O2 1.218(2) .
N2 O3 1.220(2) .

loop_
_geom_torsion_atom_site_label_1
_geom_torsion_atom_site_label_2
_geom_torsion_atom_site_label_3
_geom_torsion_atom_site_label_4
_geom_torsion
_geom_torsion_site_symmetry_1
_geom_torsion_site_symmetry_2
_geom_torsion_site_symmetry_3
_geom_torsion_site_symmetry_4
O1 N1 C1 C2 178.88(16) . . . .
C5 N1 C1 C2 -1.2(3) . . . .
N1 C1 C2 C3 -0.3(3) . . . .
N1 C1 C2 C6 177.31(16) . . . .
C1 C2 C3 C4 1.8(2) . . . .
C6 C2 C3 C4 -175.62(17) . . . .
C1 C2 C3 N2 -178.92(15) . . . .
C6 C2 C3 N2 3.7(3) . . . .
C2 C3 C4 C5 -1.7(3) . . . .
N2 C3 C4 C5 178.93(15) . . . .
O1 N1 C5 C4 -178.80(16) . . . .
C1 N1 C5 C4 1.3(3) . . . .
C3 C4 C5 N1 0.2(3) . . . .
C4 C3 N2 O2 -164.29(17) . . . .
C2 C3 N2 O2 16.4(2) . . . .
C4 C3 N2 O3 14.4(2) . . . .
C2 C3 N2 O3 -164.99(16) . . . .
